data_1568026
loop_
_publ_author_name
'Tian, Xiaoqi'
'Shoyama, Kazutaka'
'W&#xfc;rthner, Frank'

_publ_section_title
;
 Nitrogen-doped polycyclic aromatic hydrocarbons by a one-pot Suzuki
 coupling/intramolecular S<sub>N</sub>Ar reaction.
;
_journal_issue 2
_journal_name_full 'Chemical science'
_journal_page_first 284
_journal_page_last 290
_journal_paper_doi 10.1039/d2sc05409d
_journal_volume 14
_journal_year 2023
_chemical_formula_moiety 'C53 H44 N4 O4, C7 H8'
_chemical_formula_sum 'C60 H52 N4 O4'
_chemical_formula_weight 893.05
_space_group_crystal_system triclinic
_space_group_IT_number 1
_space_group_name_Hall 'P 1'
_space_group_name_H-M_alt 'P 1'
_atom_sites_solution_hydrogens geom
_atom_sites_solution_primary dual
_atom_sites_solution_secondary difmap
_audit_creation_method SHELXL-2018/3
_audit_update_record
;
2022-07-15 deposited with the CCDC.	2022-11-29 downloaded from the CCDC.
;
_cell_angle_alpha 95.160(2)
_cell_angle_beta 99.293(2)
_cell_angle_gamma 115.715(2)
_cell_formula_units_Z 1
_cell_length_a 8.3457(3)
_cell_length_b 9.3455(3)
_cell_length_c 17.6411(6)
_cell_measurement_reflns_used 9912
_cell_measurement_temperature 100(2)
_cell_measurement_theta_max 79.45
_cell_measurement_theta_min 2.58
_cell_volume 1203.41(8)
_computing_cell_refinement 'Bruker SAINT'
_computing_data_collection 'Bruker APEX3'
_computing_data_reduction 'Bruker SAINT'
_computing_structure_refinement 'SHELXL-2018/3 (Sheldrick, 2018)'
_computing_structure_solution 'SHELXT 2018/2 (Sheldrick, 2018)'
_diffrn_ambient_temperature 100(2)
_diffrn_measured_fraction_theta_full 0.999
_diffrn_measured_fraction_theta_max 0.966
_diffrn_measurement_device_type Bruker-Kappa-D8Quest_PhotonII
_diffrn_measurement_method omega_and_phi_scan
_diffrn_radiation_type CuK\a
_diffrn_radiation_wavelength 1.54178
_diffrn_reflns_av_R_equivalents 0.0644
_diffrn_reflns_av_unetI/netI 0.0757
_diffrn_reflns_Laue_measured_fraction_full 0.999
_diffrn_reflns_Laue_measured_fraction_max 0.966
_diffrn_reflns_limit_h_max 10
_diffrn_reflns_limit_h_min -10
_diffrn_reflns_limit_k_max 11
_diffrn_reflns_limit_k_min -11
_diffrn_reflns_limit_l_max 21
_diffrn_reflns_limit_l_min -22
_diffrn_reflns_number 21931
_diffrn_reflns_point_group_measured_fraction_full 0.901
_diffrn_reflns_point_group_measured_fraction_max 0.847
_diffrn_reflns_theta_full 67.679
_diffrn_reflns_theta_max 80.575
_diffrn_reflns_theta_min 2.580
_diffrn_source Cu/K(alpha)_ImuS_Microsource
_exptl_absorpt_coefficient_mu 0.610
_exptl_absorpt_correction_T_max 0.7543
_exptl_absorpt_correction_T_min 0.5839
_exptl_absorpt_correction_type multi-scan
_exptl_absorpt_process_details Bruker-SADABS
_exptl_crystal_colour red
_exptl_crystal_density_diffrn 1.232
_exptl_crystal_density_method 'not measured'
_exptl_crystal_description block
_exptl_crystal_F_000 472
_exptl_crystal_size_max 0.214
_exptl_crystal_size_mid 0.139
_exptl_crystal_size_min 0.023
_refine_diff_density_max 0.491
_refine_diff_density_min -0.311
_refine_diff_density_rms 0.082
_refine_ls_abs_structure_details
;
 Flack x determined using 2723 quotients [(I+)-(I-)]/[(I+)+(I-)]
 (Parsons, Flack and Wagner, Acta Cryst. B69 (2013) 249-259).
;
_refine_ls_abs_structure_Flack 0.3(2)
_refine_ls_extinction_method none
_refine_ls_goodness_of_fit_ref 1.055
_refine_ls_hydrogen_treatment constr
_refine_ls_matrix_type full
_refine_ls_number_parameters 622
_refine_ls_number_reflns 8928
_refine_ls_number_restraints 3
_refine_ls_restrained_S_all 1.054
_refine_ls_R_factor_all 0.0796
_refine_ls_R_factor_gt 0.0684
_refine_ls_shift/su_max 0.000
_refine_ls_shift/su_mean 0.000
_refine_ls_structure_factor_coef Fsqd
_refine_ls_weighting_details 'w=1/[\s^2^(Fo^2^)+(0.1144P)^2^+0.0821P] where P=(Fo^2^+2Fc^2^)/3'
_refine_ls_weighting_scheme calc
_refine_ls_wR_factor_gt 0.1687
_refine_ls_wR_factor_ref 0.1819
_reflns_Friedel_coverage 0.753
_reflns_Friedel_fraction_full 0.803
_reflns_Friedel_fraction_max 0.728
_reflns_number_gt 7659
_reflns_number_total 8928
_reflns_threshold_expression 'I > 2\s(I)'
_cod_data_source_file d2sc05409d2.cif
_cod_data_source_block 972_TXQ01_126_k2_0m_a
_cod_depositor_comments 'Adding full bibliography for 1568025--1568030.cif.'
_cod_original_cell_volume 1203.41(7)
_cod_database_code 1568026
_shelx_shelxl_version_number 2018/3
_shelx_space_group_comment
;
The symmetry employed for this shelxl refinement is uniquely defined
by the following loop, which should always be used as a source of
symmetry information in preference to the above space-group names.
They are only intended as comments.
;
_shelx_estimated_absorpt_t_min 0.881
_shelx_estimated_absorpt_t_max 0.986

loop_
_space_group_symop_operation_xyz
'x, y, z'

loop_
_atom_site_label
_atom_site_type_symbol
_atom_site_fract_x
_atom_site_fract_y
_atom_site_fract_z
_atom_site_U_iso_or_equiv
_atom_site_adp_type
_atom_site_occupancy
_atom_site_site_symmetry_order
_atom_site_calc_flag
_atom_site_refinement_flags_posn
_atom_site_refinement_flags_adp
_atom_site_refinement_flags_occupancy
_atom_site_disorder_assembly
_atom_site_disorder_group
O1_1 O 0.0638(4) 0.3437(4) 0.70903(17) 0.0402(7) Uani 1 1 d . . . . .
O2_1 O 0.4145(4) 0.8383(4) 0.86050(17) 0.0402(7) Uani 1 1 d . . . . .
O3_1 O 0.7829(4) 0.4331(4) 0.11861(17) 0.0376(7) Uani 1 1 d . . . . .
O4_1 O 0.6268(4) 0.0730(4) 0.28349(17) 0.0364(6) Uani 1 1 d . . . . .
N1_1 N 0.8889(5) 1.1608(4) 0.4749(2) 0.0335(7) Uani 1 1 d . . . . .
N2_1 N 0.6051(4) 0.6701(4) 0.48629(18) 0.0273(6) Uani 1 1 d . . . . .
N3_1 N 0.2458(4) 0.5880(4) 0.78636(19) 0.0296(6) Uani 1 1 d . . . . .
N4_1 N 0.7116(4) 0.2556(4) 0.20281(18) 0.0281(6) Uani 1 1 d . . . . .
C1_1 C 0.3542(5) 0.4676(5) 0.5318(2) 0.0318(8) Uani 1 1 d . . . . .
H1_1 H 0.322530 0.392344 0.485294 0.038 Uiso 1 1 calc R U . . .
C2_1 C 0.2592(5) 0.4223(5) 0.5903(2) 0.0315(8) Uani 1 1 d . . . . .
H2_1 H 0.164151 0.315359 0.583396 0.038 Uiso 1 1 calc R U . . .
C3_1 C 0.2993(5) 0.5285(5) 0.6581(2) 0.0292(7) Uani 1 1 d . . . . .
C4_1 C 0.4350(5) 0.6901(4) 0.6676(2) 0.0259(7) Uani 1 1 d . . . . .
C5_1 C 0.5291(5) 0.7398(5) 0.6073(2) 0.0272(7) Uani 1 1 d . . . . .
C6_1 C 0.4745(5) 0.8020(5) 0.7354(2) 0.0287(7) Uani 1 1 d . . . . .
C7_1 C 0.6050(5) 0.9608(5) 0.7425(2) 0.0301(8) Uani 1 1 d . . . . .
H7_1 H 0.636349 1.034920 0.789435 0.036 Uiso 1 1 calc R U . . .
C8_1 C 0.6910(5) 1.0127(5) 0.6815(2) 0.0316(8) Uani 1 1 d . . . . .
H8_1 H 0.776700 1.122856 0.686564 0.038 Uiso 1 1 calc R U . . .
C9_1 C 0.6526(5) 0.9050(4) 0.6132(2) 0.0271(7) Uani 1 1 d . . . . .
C10_1 C 0.7242(5) 0.9530(5) 0.5445(2) 0.0292(7) Uani 1 1 d . . . . .
C11_1 C 0.6953(5) 0.8337(4) 0.4814(2) 0.0257(7) Uani 1 1 d . . . . .
C12_1 C 0.8172(5) 1.1128(5) 0.5364(2) 0.0317(8) Uani 1 1 d . . . . .
H12_1 H 0.831162 1.193823 0.577139 0.038 Uiso 1 1 calc R U . . .
C13_1 C 0.8609(5) 1.0468(5) 0.4167(2) 0.0306(7) Uani 1 1 d . . . . .
H13_1 H 0.913077 1.079880 0.373361 0.037 Uiso 1 1 calc R U . . .
C14_1 C 0.7595(5) 0.8808(5) 0.4146(2) 0.0289(7) Uani 1 1 d . . . . .
C15_1 C 0.7300(5) 0.7584(4) 0.3488(2) 0.0271(7) Uani 1 1 d . . . . .
C16_1 C 0.6793(5) 0.6000(5) 0.3642(2) 0.0264(7) Uani 1 1 d . . . . .
C17_1 C 0.7605(5) 0.7909(5) 0.2757(2) 0.0309(8) Uani 1 1 d . . . . .
H17_1 H 0.782004 0.893570 0.263191 0.037 Uiso 1 1 calc R U . . .
C18_1 C 0.7598(5) 0.6737(5) 0.2203(2) 0.0305(7) Uani 1 1 d . . . . .
H18_1 H 0.781565 0.697645 0.170648 0.037 Uiso 1 1 calc R U . . .
C19_1 C 0.7277(5) 0.5225(5) 0.2372(2) 0.0279(7) Uani 1 1 d . . . . .
C20_1 C 0.6866(5) 0.4831(5) 0.3096(2) 0.0266(7) Uani 1 1 d . . . . .
C21_1 C 0.6530(5) 0.3301(5) 0.3278(2) 0.0286(7) Uani 1 1 d . . . . .
C22_1 C 0.6191(5) 0.2972(5) 0.3997(2) 0.0298(7) Uani 1 1 d . . . . .
H22_1 H 0.603503 0.196292 0.412783 0.036 Uiso 1 1 calc R U . . .
C23_1 C 0.6071(5) 0.4089(5) 0.4539(2) 0.0302(8) Uani 1 1 d . . . . .
H23_1 H 0.583919 0.383826 0.503302 0.036 Uiso 1 1 calc R U . . .
C24_1 C 0.6292(5) 0.5570(4) 0.4352(2) 0.0270(7) Uani 1 1 d . . . . .
C25_1 C 0.4951(5) 0.6223(5) 0.5411(2) 0.0280(7) Uani 1 1 d . . . . .
C26_1 C 0.1931(5) 0.4776(5) 0.7178(2) 0.0305(8) Uani 1 1 d . . . . .
C27_1 C 0.3807(5) 0.7494(5) 0.7997(2) 0.0295(7) Uani 1 1 d . . . . .
C28_1 C 0.7435(5) 0.4054(5) 0.1805(2) 0.0280(7) Uani 1 1 d . . . . .
C29_1 C 0.6597(5) 0.2080(4) 0.2715(2) 0.0277(7) Uani 1 1 d . . . . .
C30_1 C 0.1399(5) 0.5366(5) 0.8451(2) 0.0319(8) Uani 1 1 d . . . . .
C31_1 C 0.1940(6) 0.4646(5) 0.9033(2) 0.0364(8) Uani 1 1 d . . . . .
C32_1 C 0.0842(7) 0.4098(6) 0.9556(3) 0.0438(10) Uani 1 1 d . . . . .
H32_1 H 0.117210 0.358582 0.995090 0.053 Uiso 1 1 calc R U . . .
C33_1 C -0.0733(7) 0.4277(7) 0.9517(3) 0.0488(11) Uani 1 1 d . . . . .
H33_1 H -0.146855 0.389988 0.988415 0.059 Uiso 1 1 calc R U . . .
C34_1 C -0.1221(6) 0.5008(7) 0.8940(3) 0.0470(11) Uani 1 1 d . . . . .
H34_1 H -0.229576 0.513620 0.891768 0.056 Uiso 1 1 calc R U . . .
C35_1 C -0.0188(6) 0.5558(6) 0.8395(2) 0.0384(9) Uani 1 1 d . . . . .
C36_1 C 0.3665(7) 0.4417(6) 0.9074(3) 0.0433(10) Uani 1 1 d . . . . .
H36_1 H 0.451383 0.526096 0.882288 0.052 Uiso 1 1 calc R U . . .
C37_1 C 0.3205(9) 0.2769(8) 0.8621(3) 0.0617(15) Uani 1 1 d . . . . .
H37A_1 H 0.264227 0.267409 0.807473 0.093 Uiso 1 1 calc R U . . .
H37B_1 H 0.235302 0.191901 0.885037 0.093 Uiso 1 1 calc R U . . .
H37C_1 H 0.432480 0.265434 0.864764 0.093 Uiso 1 1 calc R U . . .
C38_1 C 0.4657(7) 0.4619(7) 0.9914(3) 0.0481(11) Uani 1 1 d . . . . .
H38A_1 H 0.582603 0.460809 0.991417 0.072 Uiso 1 1 calc R U . . .
H38B_1 H 0.390595 0.373096 1.015432 0.072 Uiso 1 1 calc R U . . .
H38C_1 H 0.487610 0.564912 1.021105 0.072 Uiso 1 1 calc R U . . .
C39_1 C -0.0800(7) 0.6308(7) 0.7749(3) 0.0465(11) Uani 1 1 d . . . . .
H39_1 H 0.014881 0.665576 0.743056 0.056 Uiso 1 1 calc R U . . .
C40_1 C -0.2598(9) 0.5059(8) 0.7208(3) 0.0593(14) Uani 1 1 d . . . . .
H40A_1 H -0.294546 0.554935 0.678430 0.089 Uiso 1 1 calc R U . . .
H40B_1 H -0.355369 0.469234 0.750634 0.089 Uiso 1 1 calc R U . . .
H40C_1 H -0.244660 0.413646 0.698871 0.089 Uiso 1 1 calc R U . . .
C41_1 C -0.0949(9) 0.7789(8) 0.8074(4) 0.0630(15) Uani 1 1 d . . . . .
H41A_1 H -0.136801 0.822542 0.764268 0.095 Uiso 1 1 calc R U . . .
H41B_1 H 0.024883 0.860751 0.837715 0.095 Uiso 1 1 calc R U . . .
H41C_1 H -0.182319 0.749427 0.841198 0.095 Uiso 1 1 calc R U . . .
C42_1 C 0.7421(5) 0.1445(5) 0.1511(2) 0.0300(7) Uani 1 1 d . . . . .
C43_1 C 0.9210(6) 0.1647(5) 0.1587(2) 0.0333(8) Uani 1 1 d . . . . .
C44_1 C 0.9491(6) 0.0599(6) 0.1077(3) 0.0397(9) Uani 1 1 d . . . . .
H44_1 H 1.068581 0.070083 0.111531 0.048 Uiso 1 1 calc R U . . .
C45_1 C 0.8059(7) -0.0591(6) 0.0514(3) 0.0416(10) Uani 1 1 d . . . . .
H45_1 H 0.828322 -0.127867 0.016255 0.050 Uiso 1 1 calc R U . . .
C46_1 C 0.6294(6) -0.0784(5) 0.0459(2) 0.0388(9) Uani 1 1 d . . . . .
H46_1 H 0.531971 -0.161091 0.007345 0.047 Uiso 1 1 calc R U . . .
C47_1 C 0.5936(6) 0.0222(5) 0.0965(2) 0.0324(8) Uani 1 1 d . . . . .
C48_1 C 1.0805(6) 0.2943(6) 0.2204(3) 0.0407(9) Uani 1 1 d . . . . .
H48_1 H 1.029629 0.340733 0.257690 0.049 Uiso 1 1 calc R U . . .
C49_1 C 1.2049(7) 0.4315(6) 0.1841(3) 0.0537(12) Uani 1 1 d . . . . .
H49A_1 H 1.261693 0.390106 0.149366 0.081 Uiso 1 1 calc R U . . .
H49B_1 H 1.299951 0.516967 0.225573 0.081 Uiso 1 1 calc R U . . .
H49C_1 H 1.132642 0.475250 0.154128 0.081 Uiso 1 1 calc R U . . .
C50_1 C 1.1921(6) 0.2249(6) 0.2669(3) 0.0447(10) Uani 1 1 d . . . . .
H50A_1 H 1.251925 0.186632 0.232414 0.067 Uiso 1 1 calc R U . . .
H50B_1 H 1.111256 0.134566 0.288525 0.067 Uiso 1 1 calc R U . . .
H50C_1 H 1.284851 0.308939 0.309561 0.067 Uiso 1 1 calc R U . . .
C51_1 C 0.3988(6) -0.0049(5) 0.0917(2) 0.0364(8) Uani 1 1 d . . . . .
H51_1 H 0.402875 0.087151 0.126918 0.044 Uiso 1 1 calc R U . . .
C52_1 C 0.3076(7) -0.0076(7) 0.0090(3) 0.0492(11) Uani 1 1 d . . . . .
H52A_1 H 0.389121 0.085379 -0.010956 0.074 Uiso 1 1 calc R U . . .
H52B_1 H 0.193133 -0.002223 0.009641 0.074 Uiso 1 1 calc R U . . .
H52C_1 H 0.282002 -0.107549 -0.024865 0.074 Uiso 1 1 calc R U . . .
C53_1 C 0.2883(7) -0.1605(7) 0.1202(4) 0.0563(13) Uani 1 1 d . . . . .
H53A_1 H 0.164251 -0.174487 0.118037 0.084 Uiso 1 1 calc R U . . .
H53B_1 H 0.346632 -0.154307 0.174077 0.084 Uiso 1 1 calc R U . . .
H53C_1 H 0.283331 -0.252602 0.086680 0.084 Uiso 1 1 calc R U . . .
C1_2 C 1.2149(15) 0.723(2) 0.3723(6) 0.141(6) Uani 1 1 d . . . . .
H1A_2 H 1.102307 0.685797 0.332297 0.212 Uiso 1 1 calc R U . . .
H1B_2 H 1.246250 0.634102 0.376841 0.212 Uiso 1 1 calc R U . . .
H1C_2 H 1.314171 0.812533 0.357590 0.212 Uiso 1 1 calc R U . . .
C2_2 C 1.1865(10) 0.7811(14) 0.4515(6) 0.097(3) Uani 1 1 d . . . . .
C3_2 C 1.2608(12) 0.9445(14) 0.4790(9) 0.118(4) Uani 1 1 d . . . . .
H3_2 H 1.326461 1.024920 0.451204 0.141 Uiso 1 1 calc R U . . .
C4_2 C 1.2269(18) 0.9816(16) 0.5575(10) 0.132(5) Uani 1 1 d . . . . .
H4_2 H 1.281163 1.092148 0.581169 0.158 Uiso 1 1 calc R U . . .
C5_2 C 1.1319(14) 0.8785(14) 0.5958(7) 0.100(3) Uani 1 1 d . . . . .
H5_2 H 1.113242 0.909935 0.645077 0.120 Uiso 1 1 calc R U . . .
C6_2 C 1.0598(12) 0.7217(13) 0.5614(5) 0.088(2) Uani 1 1 d . . . . .
H6_2 H 0.985190 0.642000 0.587310 0.105 Uiso 1 1 calc R U . . .
C7_2 C 1.0871(8) 0.6710(8) 0.4924(5) 0.0717(19) Uani 1 1 d . . . . .
H7_2 H 1.036947 0.558840 0.472592 0.086 Uiso 1 1 calc R U . . .

loop_
_atom_site_aniso_label
_atom_site_aniso_U_11
_atom_site_aniso_U_22
_atom_site_aniso_U_33
_atom_site_aniso_U_23
_atom_site_aniso_U_13
_atom_site_aniso_U_12
O1_1 0.0367(16) 0.0363(16) 0.0373(15) 0.0057(12) 0.0157(12) 0.0051(13)
O2_1 0.0434(17) 0.0377(16) 0.0342(14) 0.0012(12) 0.0157(12) 0.0124(14)
O3_1 0.0493(17) 0.0382(15) 0.0342(14) 0.0090(12) 0.0173(12) 0.0246(14)
O4_1 0.0484(17) 0.0341(15) 0.0341(13) 0.0078(11) 0.0131(12) 0.0239(13)
N1_1 0.0344(17) 0.0284(16) 0.0340(16) 0.0065(13) 0.0073(13) 0.0108(14)
N2_1 0.0292(15) 0.0243(15) 0.0283(14) 0.0031(12) 0.0098(12) 0.0115(13)
N3_1 0.0280(15) 0.0312(16) 0.0312(15) 0.0064(12) 0.0094(12) 0.0137(13)
N4_1 0.0282(15) 0.0292(15) 0.0295(14) 0.0052(12) 0.0074(12) 0.0152(13)
C1_1 0.0335(19) 0.0325(19) 0.0282(17) 0.0034(14) 0.0074(14) 0.0143(16)
C2_1 0.0278(18) 0.0287(18) 0.0357(19) 0.0057(15) 0.0100(15) 0.0099(15)
C3_1 0.0267(17) 0.032(2) 0.0308(18) 0.0079(14) 0.0094(14) 0.0135(16)
C4_1 0.0227(16) 0.0268(18) 0.0308(17) 0.0058(14) 0.0079(13) 0.0127(14)
C5_1 0.0264(17) 0.0287(18) 0.0301(17) 0.0063(14) 0.0077(14) 0.0150(15)
C6_1 0.0218(16) 0.033(2) 0.0317(18) 0.0068(15) 0.0085(14) 0.0119(15)
C7_1 0.0287(18) 0.0299(19) 0.0300(17) 0.0006(14) 0.0070(14) 0.0125(16)
C8_1 0.0327(19) 0.0241(17) 0.0358(19) 0.0025(14) 0.0093(15) 0.0109(16)
C9_1 0.0243(17) 0.0264(17) 0.0312(17) 0.0060(14) 0.0083(14) 0.0112(15)
C10_1 0.0259(17) 0.0303(19) 0.0334(18) 0.0060(15) 0.0073(14) 0.0144(15)
C11_1 0.0236(17) 0.0256(17) 0.0297(17) 0.0070(13) 0.0081(13) 0.0116(14)
C12_1 0.0307(19) 0.0284(19) 0.0361(19) 0.0075(15) 0.0104(15) 0.0123(16)
C13_1 0.0312(19) 0.0318(19) 0.0306(17) 0.0105(14) 0.0111(14) 0.0135(16)
C14_1 0.0294(19) 0.0282(18) 0.0331(18) 0.0072(14) 0.0091(14) 0.0155(16)
C15_1 0.0254(17) 0.0286(18) 0.0307(17) 0.0085(14) 0.0096(13) 0.0136(15)
C16_1 0.0236(16) 0.0294(18) 0.0278(16) 0.0047(14) 0.0080(13) 0.0127(15)
C17_1 0.036(2) 0.0294(18) 0.0316(18) 0.0087(14) 0.0116(15) 0.0168(16)
C18_1 0.0327(19) 0.0320(19) 0.0301(17) 0.0099(14) 0.0108(14) 0.0157(16)
C19_1 0.0256(17) 0.0285(18) 0.0313(17) 0.0060(14) 0.0083(13) 0.0131(15)
C20_1 0.0253(17) 0.0272(17) 0.0290(16) 0.0067(14) 0.0084(13) 0.0125(14)
C21_1 0.0288(18) 0.0318(19) 0.0296(17) 0.0056(14) 0.0083(14) 0.0170(16)
C22_1 0.0338(19) 0.0302(18) 0.0292(17) 0.0080(14) 0.0096(14) 0.0166(16)
C23_1 0.0329(19) 0.033(2) 0.0292(17) 0.0079(14) 0.0106(14) 0.0178(16)
C24_1 0.0266(18) 0.0277(18) 0.0286(17) 0.0063(14) 0.0084(14) 0.0131(15)
C25_1 0.0280(18) 0.0286(18) 0.0290(17) 0.0058(14) 0.0094(14) 0.0133(16)
C26_1 0.0288(18) 0.0310(19) 0.0327(18) 0.0081(15) 0.0113(14) 0.0127(16)
C27_1 0.0267(18) 0.0342(19) 0.0294(17) 0.0047(14) 0.0095(14) 0.0146(16)
C28_1 0.0299(18) 0.0341(19) 0.0239(16) 0.0061(14) 0.0067(13) 0.0178(16)
C29_1 0.0274(18) 0.0275(18) 0.0317(18) 0.0090(14) 0.0084(14) 0.0144(15)
C30_1 0.0301(19) 0.035(2) 0.0311(18) 0.0049(15) 0.0105(14) 0.0140(16)
C31_1 0.035(2) 0.040(2) 0.0365(19) 0.0106(17) 0.0123(16) 0.0164(18)
C32_1 0.044(2) 0.060(3) 0.033(2) 0.0186(19) 0.0138(17) 0.025(2)
C33_1 0.037(2) 0.072(3) 0.039(2) 0.018(2) 0.0186(18) 0.021(2)
C34_1 0.037(2) 0.068(3) 0.046(2) 0.015(2) 0.0168(19) 0.029(2)
C35_1 0.036(2) 0.047(2) 0.036(2) 0.0094(17) 0.0121(16) 0.0208(19)
C36_1 0.044(2) 0.056(3) 0.045(2) 0.024(2) 0.0198(19) 0.030(2)
C37_1 0.082(4) 0.084(4) 0.045(3) 0.011(3) 0.011(3) 0.062(4)
C38_1 0.041(2) 0.055(3) 0.057(3) 0.020(2) 0.013(2) 0.027(2)
C39_1 0.039(2) 0.065(3) 0.050(2) 0.021(2) 0.0173(19) 0.032(2)
C40_1 0.062(3) 0.077(4) 0.051(3) 0.016(3) 0.003(2) 0.045(3)
C41_1 0.065(4) 0.061(3) 0.071(4) 0.015(3) 0.008(3) 0.039(3)
C42_1 0.034(2) 0.0314(19) 0.0292(17) 0.0060(14) 0.0098(14) 0.0184(16)
C43_1 0.034(2) 0.040(2) 0.0314(18) 0.0065(15) 0.0110(15) 0.0208(17)
C44_1 0.036(2) 0.047(2) 0.042(2) 0.0044(18) 0.0113(17) 0.025(2)
C45_1 0.047(2) 0.046(2) 0.039(2) 0.0007(18) 0.0132(18) 0.028(2)
C46_1 0.043(2) 0.038(2) 0.037(2) 0.0014(17) 0.0100(17) 0.0212(19)
C47_1 0.035(2) 0.033(2) 0.0344(18) 0.0086(15) 0.0127(15) 0.0180(17)
C48_1 0.033(2) 0.049(2) 0.041(2) -0.0006(18) 0.0079(16) 0.0200(19)
C49_1 0.048(3) 0.042(3) 0.062(3) 0.011(2) 0.004(2) 0.015(2)
C50_1 0.036(2) 0.052(3) 0.044(2) 0.013(2) 0.0089(18) 0.017(2)
C51_1 0.035(2) 0.037(2) 0.037(2) 0.0007(16) 0.0099(16) 0.0173(17)
C52_1 0.048(3) 0.070(3) 0.044(2) 0.006(2) 0.0131(19) 0.038(3)
C53_1 0.043(3) 0.060(3) 0.067(3) 0.022(3) 0.017(2) 0.020(2)
C1_2 0.073(6) 0.257(18) 0.095(7) 0.034(9) 0.002(5) 0.080(9)
C2_2 0.045(3) 0.128(8) 0.119(7) 0.063(6) 0.009(4) 0.036(4)
C3_2 0.057(4) 0.091(7) 0.205(13) 0.091(8) 0.030(6) 0.020(4)
C4_2 0.089(7) 0.086(7) 0.206(15) 0.010(9) -0.022(9) 0.050(6)
C5_2 0.078(5) 0.094(7) 0.129(7) 0.001(6) -0.010(5) 0.055(5)
C6_2 0.073(5) 0.117(7) 0.088(5) 0.030(5) 0.009(4) 0.057(5)
C7_2 0.044(3) 0.057(3) 0.106(5) 0.029(4) -0.001(3) 0.019(3)

loop_
_atom_type_symbol
_atom_type_description
_atom_type_scat_dispersion_real
_atom_type_scat_dispersion_imag
_atom_type_scat_source
C C 0.0181 0.0091 'International Tables Vol C Tables 4.2.6.8 and 6.1.1.4'
H H 0.0000 0.0000 'International Tables Vol C Tables 4.2.6.8 and 6.1.1.4'
N N 0.0311 0.0180 'International Tables Vol C Tables 4.2.6.8 and 6.1.1.4'
O O 0.0492 0.0322 'International Tables Vol C Tables 4.2.6.8 and 6.1.1.4'

loop_
_geom_angle_atom_site_label_1
_geom_angle_atom_site_label_2
_geom_angle_atom_site_label_3
_geom_angle
_geom_angle_site_symmetry_1
_geom_angle_site_symmetry_3
_geom_angle_publ_flag
C13_1 N1_1 C12_1 117.3(3) . . ?
C11_1 N2_1 C25_1 119.4(3) . . ?
C11_1 N2_1 C24_1 118.3(3) . . ?
C25_1 N2_1 C24_1 122.3(3) . . ?
C26_1 N3_1 C27_1 125.1(3) . . ?
C26_1 N3_1 C30_1 116.9(3) . . ?
C27_1 N3_1 C30_1 117.7(3) . . ?
C29_1 N4_1 C28_1 125.6(3) . . ?
C29_1 N4_1 C42_1 117.4(3) . . ?
C28_1 N4_1 C42_1 116.9(3) . . ?
C25_1 C1_1 C2_1 120.1(3) . . ?
C25_1 C1_1 H1_1 119.9 . . ?
C2_1 C1_1 H1_1 119.9 . . ?
C3_1 C2_1 C1_1 121.7(4) . . ?
C3_1 C2_1 H2_1 119.2 . . ?
C1_1 C2_1 H2_1 119.2 . . ?
C2_1 C3_1 C4_1 119.7(3) . . ?
C2_1 C3_1 C26_1 120.2(4) . . ?
C4_1 C3_1 C26_1 120.0(3) . . ?
C6_1 C4_1 C3_1 120.7(3) . . ?
C6_1 C4_1 C5_1 120.0(3) . . ?
C3_1 C4_1 C5_1 119.3(3) . . ?
C4_1 C5_1 C9_1 119.4(3) . . ?
C4_1 C5_1 C25_1 119.1(3) . . ?
C9_1 C5_1 C25_1 121.4(3) . . ?
C7_1 C6_1 C4_1 119.7(3) . . ?
C7_1 C6_1 C27_1 120.1(3) . . ?
C4_1 C6_1 C27_1 120.1(3) . . ?
C6_1 C7_1 C8_1 120.6(3) . . ?
C6_1 C7_1 H7_1 119.7 . . ?
C8_1 C7_1 H7_1 119.7 . . ?
C9_1 C8_1 C7_1 120.8(4) . . ?
C9_1 C8_1 H8_1 119.6 . . ?
C7_1 C8_1 H8_1 119.6 . . ?
C8_1 C9_1 C5_1 119.1(3) . . ?
C8_1 C9_1 C10_1 123.9(3) . . ?
C5_1 C9_1 C10_1 116.9(3) . . ?
C12_1 C10_1 C11_1 117.1(3) . . ?
C12_1 C10_1 C9_1 123.1(3) . . ?
C11_1 C10_1 C9_1 119.8(3) . . ?
N2_1 C11_1 C14_1 120.5(3) . . ?
N2_1 C11_1 C10_1 120.1(3) . . ?
C14_1 C11_1 C10_1 119.4(3) . . ?
N1_1 C12_1 C10_1 124.5(4) . . ?
N1_1 C12_1 H12_1 117.8 . . ?
C10_1 C12_1 H12_1 117.8 . . ?
N1_1 C13_1 C14_1 124.5(4) . . ?
N1_1 C13_1 H13_1 117.7 . . ?
C14_1 C13_1 H13_1 117.7 . . ?
C11_1 C14_1 C13_1 117.0(3) . . ?
C11_1 C14_1 C15_1 120.0(3) . . ?
C13_1 C14_1 C15_1 122.9(3) . . ?
C17_1 C15_1 C16_1 119.5(3) . . ?
C17_1 C15_1 C14_1 124.1(3) . . ?
C16_1 C15_1 C14_1 116.3(3) . . ?
C15_1 C16_1 C20_1 119.7(3) . . ?
C15_1 C16_1 C24_1 121.5(3) . . ?
C20_1 C16_1 C24_1 118.8(3) . . ?
C15_1 C17_1 C18_1 120.5(3) . . ?
C15_1 C17_1 H17_1 119.8 . . ?
C18_1 C17_1 H17_1 119.8 . . ?
C19_1 C18_1 C17_1 120.7(3) . . ?
C19_1 C18_1 H18_1 119.6 . . ?
C17_1 C18_1 H18_1 119.6 . . ?
C18_1 C19_1 C20_1 120.0(3) . . ?
C18_1 C19_1 C28_1 119.8(3) . . ?
C20_1 C19_1 C28_1 120.2(3) . . ?
C21_1 C20_1 C19_1 120.9(3) . . ?
C21_1 C20_1 C16_1 120.1(3) . . ?
C19_1 C20_1 C16_1 119.1(3) . . ?
C22_1 C21_1 C20_1 119.5(3) . . ?
C22_1 C21_1 C29_1 119.9(3) . . ?
C20_1 C21_1 C29_1 120.5(3) . . ?
C21_1 C22_1 C23_1 121.6(3) . . ?
C21_1 C22_1 H22_1 119.2 . . ?
C23_1 C22_1 H22_1 119.2 . . ?
C24_1 C23_1 C22_1 119.7(3) . . ?
C24_1 C23_1 H23_1 120.2 . . ?
C22_1 C23_1 H23_1 120.2 . . ?
C23_1 C24_1 C16_1 120.1(3) . . ?
C23_1 C24_1 N2_1 121.7(3) . . ?
C16_1 C24_1 N2_1 118.2(3) . . ?
C1_1 C25_1 N2_1 122.2(3) . . ?
C1_1 C25_1 C5_1 119.6(3) . . ?
N2_1 C25_1 C5_1 118.2(3) . . ?
O1_1 C26_1 N3_1 120.4(3) . . ?
O1_1 C26_1 C3_1 122.3(3) . . ?
N3_1 C26_1 C3_1 117.2(3) . . ?
O2_1 C27_1 N3_1 120.6(4) . . ?
O2_1 C27_1 C6_1 123.1(4) . . ?
N3_1 C27_1 C6_1 116.3(3) . . ?
O3_1 C28_1 N4_1 120.5(3) . . ?
O3_1 C28_1 C19_1 123.4(3) . . ?
N4_1 C28_1 C19_1 116.1(3) . . ?
O4_1 C29_1 N4_1 120.4(3) . . ?
O4_1 C29_1 C21_1 123.0(3) . . ?
N4_1 C29_1 C21_1 116.5(3) . . ?
C31_1 C30_1 C35_1 122.0(4) . . ?
C31_1 C30_1 N3_1 119.7(3) . . ?
C35_1 C30_1 N3_1 118.3(3) . . ?
C32_1 C31_1 C30_1 117.8(4) . . ?
C32_1 C31_1 C36_1 120.9(4) . . ?
C30_1 C31_1 C36_1 121.2(4) . . ?
C31_1 C32_1 C33_1 121.4(4) . . ?
C31_1 C32_1 H32_1 119.3 . . ?
C33_1 C32_1 H32_1 119.3 . . ?
C34_1 C33_1 C32_1 119.4(4) . . ?
C34_1 C33_1 H33_1 120.3 . . ?
C32_1 C33_1 H33_1 120.3 . . ?
C33_1 C34_1 C35_1 121.6(4) . . ?
C33_1 C34_1 H34_1 119.2 . . ?
C35_1 C34_1 H34_1 119.2 . . ?
C34_1 C35_1 C30_1 117.7(4) . . ?
C34_1 C35_1 C39_1 120.4(4) . . ?
C30_1 C35_1 C39_1 121.9(4) . . ?
C37_1 C36_1 C38_1 109.8(4) . . ?
C37_1 C36_1 C31_1 110.8(4) . . ?
C38_1 C36_1 C31_1 112.3(4) . . ?
C37_1 C36_1 H36_1 107.9 . . ?
C38_1 C36_1 H36_1 107.9 . . ?
C31_1 C36_1 H36_1 107.9 . . ?
C36_1 C37_1 H37A_1 109.5 . . ?
C36_1 C37_1 H37B_1 109.5 . . ?
H37A_1 C37_1 H37B_1 109.5 . . ?
C36_1 C37_1 H37C_1 109.5 . . ?
H37A_1 C37_1 H37C_1 109.5 . . ?
H37B_1 C37_1 H37C_1 109.5 . . ?
C36_1 C38_1 H38A_1 109.5 . . ?
C36_1 C38_1 H38B_1 109.5 . . ?
H38A_1 C38_1 H38B_1 109.5 . . ?
C36_1 C38_1 H38C_1 109.5 . . ?
H38A_1 C38_1 H38C_1 109.5 . . ?
H38B_1 C38_1 H38C_1 109.5 . . ?
C41_1 C39_1 C35_1 111.7(4) . . ?
C41_1 C39_1 C40_1 111.2(4) . . ?
C35_1 C39_1 C40_1 110.5(4) . . ?
C41_1 C39_1 H39_1 107.7 . . ?
C35_1 C39_1 H39_1 107.7 . . ?
C40_1 C39_1 H39_1 107.7 . . ?
C39_1 C40_1 H40A_1 109.5 . . ?
C39_1 C40_1 H40B_1 109.5 . . ?
H40A_1 C40_1 H40B_1 109.5 . . ?
C39_1 C40_1 H40C_1 109.5 . . ?
H40A_1 C40_1 H40C_1 109.5 . . ?
H40B_1 C40_1 H40C_1 109.5 . . ?
C39_1 C41_1 H41A_1 109.5 . . ?
C39_1 C41_1 H41B_1 109.5 . . ?
H41A_1 C41_1 H41B_1 109.5 . . ?
C39_1 C41_1 H41C_1 109.5 . . ?
H41A_1 C41_1 H41C_1 109.5 . . ?
H41B_1 C41_1 H41C_1 109.5 . . ?
C47_1 C42_1 C43_1 122.8(3) . . ?
C47_1 C42_1 N4_1 119.2(3) . . ?
C43_1 C42_1 N4_1 118.0(3) . . ?
C44_1 C43_1 C42_1 117.4(4) . . ?
C44_1 C43_1 C48_1 120.2(4) . . ?
C42_1 C43_1 C48_1 122.4(3) . . ?
C45_1 C44_1 C43_1 121.1(4) . . ?
C45_1 C44_1 H44_1 119.4 . . ?
C43_1 C44_1 H44_1 119.4 . . ?
C44_1 C45_1 C46_1 120.4(4) . . ?
C44_1 C45_1 H45_1 119.8 . . ?
C46_1 C45_1 H45_1 119.8 . . ?
C45_1 C46_1 C47_1 120.8(4) . . ?
C45_1 C46_1 H46_1 119.6 . . ?
C47_1 C46_1 H46_1 119.6 . . ?
C46_1 C47_1 C42_1 117.5(4) . . ?
C46_1 C47_1 C51_1 120.0(4) . . ?
C42_1 C47_1 C51_1 122.5(3) . . ?
C43_1 C48_1 C50_1 111.9(4) . . ?
C43_1 C48_1 C49_1 111.4(4) . . ?
C50_1 C48_1 C49_1 109.7(4) . . ?
C43_1 C48_1 H48_1 107.9 . . ?
C50_1 C48_1 H48_1 107.9 . . ?
C49_1 C48_1 H48_1 107.9 . . ?
C48_1 C49_1 H49A_1 109.5 . . ?
C48_1 C49_1 H49B_1 109.5 . . ?
H49A_1 C49_1 H49B_1 109.5 . . ?
C48_1 C49_1 H49C_1 109.5 . . ?
H49A_1 C49_1 H49C_1 109.5 . . ?
H49B_1 C49_1 H49C_1 109.5 . . ?
C48_1 C50_1 H50A_1 109.5 . . ?
C48_1 C50_1 H50B_1 109.5 . . ?
H50A_1 C50_1 H50B_1 109.5 . . ?
C48_1 C50_1 H50C_1 109.5 . . ?
H50A_1 C50_1 H50C_1 109.5 . . ?
H50B_1 C50_1 H50C_1 109.5 . . ?
C47_1 C51_1 C52_1 111.2(3) . . ?
C47_1 C51_1 C53_1 110.6(4) . . ?
C52_1 C51_1 C53_1 110.9(4) . . ?
C47_1 C51_1 H51_1 108.0 . . ?
C52_1 C51_1 H51_1 108.0 . . ?
C53_1 C51_1 H51_1 108.0 . . ?
C51_1 C52_1 H52A_1 109.5 . . ?
C51_1 C52_1 H52B_1 109.5 . . ?
H52A_1 C52_1 H52B_1 109.5 . . ?
C51_1 C52_1 H52C_1 109.5 . . ?
H52A_1 C52_1 H52C_1 109.5 . . ?
H52B_1 C52_1 H52C_1 109.5 . . ?
C51_1 C53_1 H53A_1 109.5 . . ?
C51_1 C53_1 H53B_1 109.5 . . ?
H53A_1 C53_1 H53B_1 109.5 . . ?
C51_1 C53_1 H53C_1 109.5 . . ?
H53A_1 C53_1 H53C_1 109.5 . . ?
H53B_1 C53_1 H53C_1 109.5 . . ?
C2_2 C1_2 H1A_2 109.5 . . ?
C2_2 C1_2 H1B_2 109.5 . . ?
H1A_2 C1_2 H1B_2 109.5 . . ?
C2_2 C1_2 H1C_2 109.5 . . ?
H1A_2 C1_2 H1C_2 109.5 . . ?
H1B_2 C1_2 H1C_2 109.5 . . ?
C7_2 C2_2 C3_2 121.1(11) . . ?
C7_2 C2_2 C1_2 119.8(12) . . ?
C3_2 C2_2 C1_2 119.1(11) . . ?
C2_2 C3_2 C4_2 112.8(9) . . ?
C2_2 C3_2 H3_2 123.6 . . ?
C4_2 C3_2 H3_2 123.6 . . ?
C5_2 C4_2 C3_2 126.3(11) . . ?
C5_2 C4_2 H4_2 116.9 . . ?
C3_2 C4_2 H4_2 116.9 . . ?
C4_2 C5_2 C6_2 115.5(12) . . ?
C4_2 C5_2 H5_2 122.3 . . ?
C6_2 C5_2 H5_2 122.3 . . ?
C5_2 C6_2 C7_2 124.3(10) . . ?
C5_2 C6_2 H6_2 117.8 . . ?
C7_2 C6_2 H6_2 117.8 . . ?
C6_2 C7_2 C2_2 119.9(9) . . ?
C6_2 C7_2 H7_2 120.1 . . ?
C2_2 C7_2 H7_2 120.1 . . ?

loop_
_geom_bond_atom_site_label_1
_geom_bond_atom_site_label_2
_geom_bond_distance
_geom_bond_site_symmetry_2
_geom_bond_publ_flag
O1_1 C26_1 1.222(5) . ?
O2_1 C27_1 1.208(5) . ?
O3_1 C28_1 1.209(5) . ?
O4_1 C29_1 1.215(5) . ?
N1_1 C13_1 1.324(5) . ?
N1_1 C12_1 1.342(5) . ?
N2_1 C11_1 1.399(5) . ?
N2_1 C25_1 1.409(5) . ?
N2_1 C24_1 1.429(4) . ?
N3_1 C26_1 1.389(5) . ?
N3_1 C27_1 1.406(5) . ?
N3_1 C30_1 1.450(5) . ?
N4_1 C29_1 1.398(5) . ?
N4_1 C28_1 1.412(5) . ?
N4_1 C42_1 1.452(5) . ?
C1_1 C25_1 1.386(6) . ?
C1_1 C2_1 1.386(6) . ?
C1_1 H1_1 0.9500 . ?
C2_1 C3_1 1.378(5) . ?
C2_1 H2_1 0.9500 . ?
C3_1 C4_1 1.414(5) . ?
C3_1 C26_1 1.466(5) . ?
C4_1 C6_1 1.407(5) . ?
C4_1 C5_1 1.417(5) . ?
C5_1 C9_1 1.419(5) . ?
C5_1 C25_1 1.429(5) . ?
C6_1 C7_1 1.387(6) . ?
C6_1 C27_1 1.482(5) . ?
C7_1 C8_1 1.397(6) . ?
C7_1 H7_1 0.9500 . ?
C8_1 C9_1 1.394(5) . ?
C8_1 H8_1 0.9500 . ?
C9_1 C10_1 1.458(5) . ?
C10_1 C12_1 1.386(6) . ?
C10_1 C11_1 1.413(5) . ?
C11_1 C14_1 1.402(5) . ?
C12_1 H12_1 0.9500 . ?
C13_1 C14_1 1.402(6) . ?
C13_1 H13_1 0.9500 . ?
C14_1 C15_1 1.463(5) . ?
C15_1 C17_1 1.389(5) . ?
C15_1 C16_1 1.418(5) . ?
C16_1 C20_1 1.419(5) . ?
C16_1 C24_1 1.421(5) . ?
C17_1 C18_1 1.398(5) . ?
C17_1 H17_1 0.9500 . ?
C18_1 C19_1 1.389(5) . ?
C18_1 H18_1 0.9500 . ?
C19_1 C20_1 1.415(5) . ?
C19_1 C28_1 1.479(5) . ?
C20_1 C21_1 1.410(5) . ?
C21_1 C22_1 1.377(5) . ?
C21_1 C29_1 1.470(5) . ?
C22_1 C23_1 1.399(5) . ?
C22_1 H22_1 0.9500 . ?
C23_1 C24_1 1.392(5) . ?
C23_1 H23_1 0.9500 . ?
C30_1 C31_1 1.396(6) . ?
C30_1 C35_1 1.402(6) . ?
C31_1 C32_1 1.380(6) . ?
C31_1 C36_1 1.536(6) . ?
C32_1 C33_1 1.388(7) . ?
C32_1 H32_1 0.9500 . ?
C33_1 C34_1 1.378(7) . ?
C33_1 H33_1 0.9500 . ?
C34_1 C35_1 1.380(6) . ?
C34_1 H34_1 0.9500 . ?
C35_1 C39_1 1.523(6) . ?
C36_1 C37_1 1.524(8) . ?
C36_1 C38_1 1.527(7) . ?
C36_1 H36_1 1.0000 . ?
C37_1 H37A_1 0.9800 . ?
C37_1 H37B_1 0.9800 . ?
C37_1 H37C_1 0.9800 . ?
C38_1 H38A_1 0.9800 . ?
C38_1 H38B_1 0.9800 . ?
C38_1 H38C_1 0.9800 . ?
C39_1 C41_1 1.513(8) . ?
C39_1 C40_1 1.530(8) . ?
C39_1 H39_1 1.0000 . ?
C40_1 H40A_1 0.9800 . ?
C40_1 H40B_1 0.9800 . ?
C40_1 H40C_1 0.9800 . ?
C41_1 H41A_1 0.9800 . ?
C41_1 H41B_1 0.9800 . ?
C41_1 H41C_1 0.9800 . ?
C42_1 C47_1 1.400(6) . ?
C42_1 C43_1 1.403(5) . ?
C43_1 C44_1 1.391(5) . ?
C43_1 C48_1 1.522(6) . ?
C44_1 C45_1 1.384(7) . ?
C44_1 H44_1 0.9500 . ?
C45_1 C46_1 1.390(6) . ?
C45_1 H45_1 0.9500 . ?
C46_1 C47_1 1.395(5) . ?
C46_1 H46_1 0.9500 . ?
C47_1 C51_1 1.519(6) . ?
C48_1 C50_1 1.528(6) . ?
C48_1 C49_1 1.529(7) . ?
C48_1 H48_1 1.0000 . ?
C49_1 H49A_1 0.9800 . ?
C49_1 H49B_1 0.9800 . ?
C49_1 H49C_1 0.9800 . ?
C50_1 H50A_1 0.9800 . ?
C50_1 H50B_1 0.9800 . ?
C50_1 H50C_1 0.9800 . ?
C51_1 C52_1 1.525(6) . ?
C51_1 C53_1 1.528(7) . ?
C51_1 H51_1 1.0000 . ?
C52_1 H52A_1 0.9800 . ?
C52_1 H52B_1 0.9800 . ?
C52_1 H52C_1 0.9800 . ?
C53_1 H53A_1 0.9800 . ?
C53_1 H53B_1 0.9800 . ?
C53_1 H53C_1 0.9800 . ?
C1_2 C2_2 1.544(17) . ?
C1_2 H1A_2 0.9800 . ?
C1_2 H1B_2 0.9800 . ?
C1_2 H1C_2 0.9800 . ?
C2_2 C7_2 1.361(11) . ?
C2_2 C3_2 1.378(17) . ?
C3_2 C4_2 1.50(2) . ?
C3_2 H3_2 0.9500 . ?
C4_2 C5_2 1.281(19) . ?
C4_2 H4_2 0.9500 . ?
C5_2 C6_2 1.355(14) . ?
C5_2 H5_2 0.9500 . ?
C6_2 C7_2 1.355(12) . ?
C6_2 H6_2 0.9500 . ?
C7_2 H7_2 0.9500 . ?

loop_
_geom_torsion_atom_site_label_1
_geom_torsion_atom_site_label_2
_geom_torsion_atom_site_label_3
_geom_torsion_atom_site_label_4
_geom_torsion
_geom_torsion_site_symmetry_1
_geom_torsion_site_symmetry_2
_geom_torsion_site_symmetry_3
_geom_torsion_site_symmetry_4
_geom_torsion_publ_flag
C25_1 C1_1 C2_1 C3_1 0.9(6) . . . . ?
C1_1 C2_1 C3_1 C4_1 2.8(6) . . . . ?
C1_1 C2_1 C3_1 C26_1 178.5(3) . . . . ?
C2_1 C3_1 C4_1 C6_1 178.1(3) . . . . ?
C26_1 C3_1 C4_1 C6_1 2.4(5) . . . . ?
C2_1 C3_1 C4_1 C5_1 -0.7(5) . . . . ?
C26_1 C3_1 C4_1 C5_1 -176.4(3) . . . . ?
C6_1 C4_1 C5_1 C9_1 -4.8(5) . . . . ?
C3_1 C4_1 C5_1 C9_1 174.0(3) . . . . ?
C6_1 C4_1 C5_1 C25_1 176.2(3) . . . . ?
C3_1 C4_1 C5_1 C25_1 -5.0(5) . . . . ?
C3_1 C4_1 C6_1 C7_1 -178.5(3) . . . . ?
C5_1 C4_1 C6_1 C7_1 0.3(5) . . . . ?
C3_1 C4_1 C6_1 C27_1 3.2(5) . . . . ?
C5_1 C4_1 C6_1 C27_1 -178.0(3) . . . . ?
C4_1 C6_1 C7_1 C8_1 3.3(5) . . . . ?
C27_1 C6_1 C7_1 C8_1 -178.4(3) . . . . ?
C6_1 C7_1 C8_1 C9_1 -2.4(6) . . . . ?
C7_1 C8_1 C9_1 C5_1 -2.1(5) . . . . ?
C7_1 C8_1 C9_1 C10_1 174.3(3) . . . . ?
C4_1 C5_1 C9_1 C8_1 5.7(5) . . . . ?
C25_1 C5_1 C9_1 C8_1 -175.4(3) . . . . ?
C4_1 C5_1 C9_1 C10_1 -171.0(3) . . . . ?
C25_1 C5_1 C9_1 C10_1 8.0(5) . . . . ?
C8_1 C9_1 C10_1 C12_1 -9.1(6) . . . . ?
C5_1 C9_1 C10_1 C12_1 167.4(3) . . . . ?
C8_1 C9_1 C10_1 C11_1 172.7(3) . . . . ?
C5_1 C9_1 C10_1 C11_1 -10.9(5) . . . . ?
C25_1 N2_1 C11_1 C14_1 -161.0(3) . . . . ?
C24_1 N2_1 C11_1 C14_1 19.4(5) . . . . ?
C25_1 N2_1 C11_1 C10_1 19.8(5) . . . . ?
C24_1 N2_1 C11_1 C10_1 -159.9(3) . . . . ?
C12_1 C10_1 C11_1 N2_1 178.9(4) . . . . ?
C9_1 C10_1 C11_1 N2_1 -2.8(5) . . . . ?
C12_1 C10_1 C11_1 C14_1 -0.4(5) . . . . ?
C9_1 C10_1 C11_1 C14_1 178.0(3) . . . . ?
C13_1 N1_1 C12_1 C10_1 3.3(6) . . . . ?
C11_1 C10_1 C12_1 N1_1 -3.6(5) . . . . ?
C9_1 C10_1 C12_1 N1_1 178.1(4) . . . . ?
C12_1 N1_1 C13_1 C14_1 1.1(6) . . . . ?
N2_1 C11_1 C14_1 C13_1 -175.1(3) . . . . ?
C10_1 C11_1 C14_1 C13_1 4.2(5) . . . . ?
N2_1 C11_1 C14_1 C15_1 0.9(5) . . . . ?
C10_1 C11_1 C14_1 C15_1 -179.9(3) . . . . ?
N1_1 C13_1 C14_1 C11_1 -4.7(6) . . . . ?
N1_1 C13_1 C14_1 C15_1 179.4(4) . . . . ?
C11_1 C14_1 C15_1 C17_1 168.8(3) . . . . ?
C13_1 C14_1 C15_1 C17_1 -15.5(6) . . . . ?
C11_1 C14_1 C15_1 C16_1 -15.7(5) . . . . ?
C13_1 C14_1 C15_1 C16_1 160.0(4) . . . . ?
C17_1 C15_1 C16_1 C20_1 9.4(5) . . . . ?
C14_1 C15_1 C16_1 C20_1 -166.4(3) . . . . ?
C17_1 C15_1 C16_1 C24_1 -173.7(3) . . . . ?
C14_1 C15_1 C16_1 C24_1 10.5(5) . . . . ?
C16_1 C15_1 C17_1 C18_1 -6.6(6) . . . . ?
C14_1 C15_1 C17_1 C18_1 168.8(3) . . . . ?
C15_1 C17_1 C18_1 C19_1 0.4(6) . . . . ?
C17_1 C18_1 C19_1 C20_1 3.1(6) . . . . ?
C17_1 C18_1 C19_1 C28_1 -174.7(3) . . . . ?
C18_1 C19_1 C20_1 C21_1 179.8(4) . . . . ?
C28_1 C19_1 C20_1 C21_1 -2.5(5) . . . . ?
C18_1 C19_1 C20_1 C16_1 -0.2(5) . . . . ?
C28_1 C19_1 C20_1 C16_1 177.5(3) . . . . ?
C15_1 C16_1 C20_1 C21_1 174.0(3) . . . . ?
C24_1 C16_1 C20_1 C21_1 -3.0(5) . . . . ?
C15_1 C16_1 C20_1 C19_1 -6.0(5) . . . . ?
C24_1 C16_1 C20_1 C19_1 177.0(3) . . . . ?
C19_1 C20_1 C21_1 C22_1 177.9(3) . . . . ?
C16_1 C20_1 C21_1 C22_1 -2.1(5) . . . . ?
C19_1 C20_1 C21_1 C29_1 -0.2(5) . . . . ?
C16_1 C20_1 C21_1 C29_1 179.8(3) . . . . ?
C20_1 C21_1 C22_1 C23_1 3.6(6) . . . . ?
C29_1 C21_1 C22_1 C23_1 -178.3(3) . . . . ?
C21_1 C22_1 C23_1 C24_1 0.2(6) . . . . ?
C22_1 C23_1 C24_1 C16_1 -5.4(5) . . . . ?
C22_1 C23_1 C24_1 N2_1 175.4(4) . . . . ?
C15_1 C16_1 C24_1 C23_1 -170.2(3) . . . . ?
C20_1 C16_1 C24_1 C23_1 6.7(5) . . . . ?
C15_1 C16_1 C24_1 N2_1 9.0(5) . . . . ?
C20_1 C16_1 C24_1 N2_1 -174.0(3) . . . . ?
C11_1 N2_1 C24_1 C23_1 155.0(3) . . . . ?
C25_1 N2_1 C24_1 C23_1 -24.7(5) . . . . ?
C11_1 N2_1 C24_1 C16_1 -24.2(5) . . . . ?
C25_1 N2_1 C24_1 C16_1 156.1(3) . . . . ?
C2_1 C1_1 C25_1 N2_1 174.8(3) . . . . ?
C2_1 C1_1 C25_1 C5_1 -6.7(5) . . . . ?
C11_1 N2_1 C25_1 C1_1 156.2(3) . . . . ?
C24_1 N2_1 C25_1 C1_1 -24.2(5) . . . . ?
C11_1 N2_1 C25_1 C5_1 -22.4(5) . . . . ?
C24_1 N2_1 C25_1 C5_1 157.2(3) . . . . ?
C4_1 C5_1 C25_1 C1_1 8.7(5) . . . . ?
C9_1 C5_1 C25_1 C1_1 -170.3(3) . . . . ?
C4_1 C5_1 C25_1 N2_1 -172.7(3) . . . . ?
C9_1 C5_1 C25_1 N2_1 8.3(5) . . . . ?
C27_1 N3_1 C26_1 O1_1 -173.7(4) . . . . ?
C30_1 N3_1 C26_1 O1_1 -0.5(5) . . . . ?
C27_1 N3_1 C26_1 C3_1 6.7(5) . . . . ?
C30_1 N3_1 C26_1 C3_1 179.9(3) . . . . ?
C2_1 C3_1 C26_1 O1_1 -2.4(6) . . . . ?
C4_1 C3_1 C26_1 O1_1 173.3(4) . . . . ?
C2_1 C3_1 C26_1 N3_1 177.1(3) . . . . ?
C4_1 C3_1 C26_1 N3_1 -7.2(5) . . . . ?
C26_1 N3_1 C27_1 O2_1 178.0(4) . . . . ?
C30_1 N3_1 C27_1 O2_1 4.9(5) . . . . ?
C26_1 N3_1 C27_1 C6_1 -1.3(5) . . . . ?
C30_1 N3_1 C27_1 C6_1 -174.5(3) . . . . ?
C7_1 C6_1 C27_1 O2_1 -1.5(6) . . . . ?
C4_1 C6_1 C27_1 O2_1 176.8(3) . . . . ?
C7_1 C6_1 C27_1 N3_1 177.8(3) . . . . ?
C4_1 C6_1 C27_1 N3_1 -3.9(5) . . . . ?
C29_1 N4_1 C28_1 O3_1 -177.8(3) . . . . ?
C42_1 N4_1 C28_1 O3_1 4.6(5) . . . . ?
C29_1 N4_1 C28_1 C19_1 2.8(5) . . . . ?
C42_1 N4_1 C28_1 C19_1 -174.7(3) . . . . ?
C18_1 C19_1 C28_1 O3_1 -0.4(6) . . . . ?
C20_1 C19_1 C28_1 O3_1 -178.1(4) . . . . ?
C18_1 C19_1 C28_1 N4_1 179.0(3) . . . . ?
C20_1 C19_1 C28_1 N4_1 1.3(5) . . . . ?
C28_1 N4_1 C29_1 O4_1 176.4(4) . . . . ?
C42_1 N4_1 C29_1 O4_1 -6.1(5) . . . . ?
C28_1 N4_1 C29_1 C21_1 -5.3(5) . . . . ?
C42_1 N4_1 C29_1 C21_1 172.2(3) . . . . ?
C22_1 C21_1 C29_1 O4_1 4.1(6) . . . . ?
C20_1 C21_1 C29_1 O4_1 -177.9(4) . . . . ?
C22_1 C21_1 C29_1 N4_1 -174.2(3) . . . . ?
C20_1 C21_1 C29_1 N4_1 3.9(5) . . . . ?
C26_1 N3_1 C30_1 C31_1 92.1(5) . . . . ?
C27_1 N3_1 C30_1 C31_1 -94.1(4) . . . . ?
C26_1 N3_1 C30_1 C35_1 -85.5(5) . . . . ?
C27_1 N3_1 C30_1 C35_1 88.2(5) . . . . ?
C35_1 C30_1 C31_1 C32_1 0.9(6) . . . . ?
N3_1 C30_1 C31_1 C32_1 -176.7(4) . . . . ?
C35_1 C30_1 C31_1 C36_1 178.8(4) . . . . ?
N3_1 C30_1 C31_1 C36_1 1.2(6) . . . . ?
C30_1 C31_1 C32_1 C33_1 -1.2(7) . . . . ?
C36_1 C31_1 C32_1 C33_1 -179.0(5) . . . . ?
C31_1 C32_1 C33_1 C34_1 0.5(8) . . . . ?
C32_1 C33_1 C34_1 C35_1 0.5(8) . . . . ?
C33_1 C34_1 C35_1 C30_1 -0.7(7) . . . . ?
C33_1 C34_1 C35_1 C39_1 177.9(5) . . . . ?
C31_1 C30_1 C35_1 C34_1 0.0(7) . . . . ?
N3_1 C30_1 C35_1 C34_1 177.6(4) . . . . ?
C31_1 C30_1 C35_1 C39_1 -178.6(4) . . . . ?
N3_1 C30_1 C35_1 C39_1 -1.0(6) . . . . ?
C32_1 C31_1 C36_1 C37_1 85.9(5) . . . . ?
C30_1 C31_1 C36_1 C37_1 -91.9(5) . . . . ?
C32_1 C31_1 C36_1 C38_1 -37.3(6) . . . . ?
C30_1 C31_1 C36_1 C38_1 144.9(4) . . . . ?
C34_1 C35_1 C39_1 C41_1 60.1(7) . . . . ?
C30_1 C35_1 C39_1 C41_1 -121.4(5) . . . . ?
C34_1 C35_1 C39_1 C40_1 -64.4(6) . . . . ?
C30_1 C35_1 C39_1 C40_1 114.1(5) . . . . ?
C29_1 N4_1 C42_1 C47_1 85.3(4) . . . . ?
C28_1 N4_1 C42_1 C47_1 -96.9(4) . . . . ?
C29_1 N4_1 C42_1 C43_1 -94.4(4) . . . . ?
C28_1 N4_1 C42_1 C43_1 83.3(4) . . . . ?
C47_1 C42_1 C43_1 C44_1 1.7(6) . . . . ?
N4_1 C42_1 C43_1 C44_1 -178.5(4) . . . . ?
C47_1 C42_1 C43_1 C48_1 -177.7(4) . . . . ?
N4_1 C42_1 C43_1 C48_1 2.0(6) . . . . ?
C42_1 C43_1 C44_1 C45_1 0.3(6) . . . . ?
C48_1 C43_1 C44_1 C45_1 179.8(4) . . . . ?
C43_1 C44_1 C45_1 C46_1 -1.5(7) . . . . ?
C44_1 C45_1 C46_1 C47_1 0.6(7) . . . . ?
C45_1 C46_1 C47_1 C42_1 1.4(6) . . . . ?
C45_1 C46_1 C47_1 C51_1 -177.7(4) . . . . ?
C43_1 C42_1 C47_1 C46_1 -2.6(6) . . . . ?
N4_1 C42_1 C47_1 C46_1 177.7(4) . . . . ?
C43_1 C42_1 C47_1 C51_1 176.4(4) . . . . ?
N4_1 C42_1 C47_1 C51_1 -3.3(6) . . . . ?
C44_1 C43_1 C48_1 C50_1 -49.8(6) . . . . ?
C42_1 C43_1 C48_1 C50_1 129.6(4) . . . . ?
C44_1 C43_1 C48_1 C49_1 73.4(5) . . . . ?
C42_1 C43_1 C48_1 C49_1 -107.2(5) . . . . ?
C46_1 C47_1 C51_1 C52_1 -54.0(5) . . . . ?
C42_1 C47_1 C51_1 C52_1 127.0(4) . . . . ?
C46_1 C47_1 C51_1 C53_1 69.7(5) . . . . ?
C42_1 C47_1 C51_1 C53_1 -109.3(5) . . . . ?
C7_2 C2_2 C3_2 C4_2 2.8(11) . . . . ?
C1_2 C2_2 C3_2 C4_2 -178.1(7) . . . . ?
C2_2 C3_2 C4_2 C5_2 -3.8(14) . . . . ?
C3_2 C4_2 C5_2 C6_2 1.4(14) . . . . ?
C4_2 C5_2 C6_2 C7_2 2.0(12) . . . . ?
C5_2 C6_2 C7_2 C2_2 -2.8(10) . . . . ?
C3_2 C2_2 C7_2 C6_2 0.1(10) . . . . ?
C1_2 C2_2 C7_2 C6_2 -179.1(6) . . . . ?
